data_7205826
loop_
_publ_author_name
'Tang, Xiao-Liang'
'Dou, Wei'
'Zhou, Ji-an'
'Zhang, Guo-Lin'
'Liu, Wei-Sheng'
'Yang, Li-Zi'
'Shao, Yong-Liang'

_publ_section_title
;
 Metallomacrocycle or coordination polymer: Spacer-directed
 self-assembly of transition-metal complexes based on flexible
 bis(benzotriazole) ligands
;
_journal_issue 8
_journal_name_full CrystEngComm
_journal_page_first 2890
_journal_paper_doi 10.1039/c0ce00847h
_journal_volume 13
_journal_year 2011
_chemical_formula_sum 'C42 H54 Cl4 Cu2 N14 O6'
_chemical_formula_weight 1119.87
_chemical_name_systematic
;
?
;
_space_group_IT_number 61
_symmetry_cell_setting orthorhombic
_symmetry_space_group_name_Hall '-P 2ac 2ab'
_symmetry_space_group_name_H-M 'P b c a'
_atom_sites_solution_hydrogens geom
_atom_sites_solution_primary direct
_atom_sites_solution_secondary difmap
_audit_creation_method SHELXL-97
_cell_angle_alpha 90.00
_cell_angle_beta 90.00
_cell_angle_gamma 90.00
_cell_formula_units_Z 8
_cell_length_a 35.704(6)
_cell_length_b 33.360(5)
_cell_length_c 8.2196(13)
_cell_measurement_reflns_used 2349
_cell_measurement_temperature 294(2)
_cell_measurement_theta_max 20.40
_cell_measurement_theta_min 2.28
_cell_volume 9790(3)
_computing_cell_refinement 'Bruker SMART'
_computing_data_collection 'Bruker SMART'
_computing_data_reduction 'Bruker SAINT'
_computing_molecular_graphics 'Bruker SHELXTL'
_computing_publication_material 'Bruker SHELXTL'
_computing_structure_refinement 'SHELXL-97 (Sheldrick, 1997)'
_computing_structure_solution 'SHELXS-97 (Sheldrick, 1990)'
_diffrn_ambient_temperature 294(2)
_diffrn_measured_fraction_theta_full 0.994
_diffrn_measured_fraction_theta_max 0.994
_diffrn_measurement_device_type 'CCD area detector'
_diffrn_measurement_method 'phi and omega scans'
_diffrn_radiation_monochromator graphite
_diffrn_radiation_source 'fine-focus sealed tube'
_diffrn_radiation_type MoK\a
_diffrn_radiation_wavelength 0.71073
_diffrn_reflns_av_R_equivalents 0.1315
_diffrn_reflns_av_sigmaI/netI 0.1068
_diffrn_reflns_limit_h_max 36
_diffrn_reflns_limit_h_min -46
_diffrn_reflns_limit_k_max 42
_diffrn_reflns_limit_k_min -40
_diffrn_reflns_limit_l_max 10
_diffrn_reflns_limit_l_min -6
_diffrn_reflns_number 55832
_diffrn_reflns_theta_full 27.45
_diffrn_reflns_theta_max 27.45
_diffrn_reflns_theta_min 1.67
_exptl_absorpt_coefficient_mu 1.149
_exptl_absorpt_correction_type none
_exptl_crystal_colour green
_exptl_crystal_density_diffrn 1.520
_exptl_crystal_density_meas ?
_exptl_crystal_density_method 'not measured'
_exptl_crystal_description block
_exptl_crystal_F_000 4624
_exptl_crystal_size_max 0.27
_exptl_crystal_size_mid 0.26
_exptl_crystal_size_min 0.07
_refine_diff_density_max 1.046
_refine_diff_density_min -0.669
_refine_diff_density_rms 0.096
_refine_ls_extinction_method none
_refine_ls_goodness_of_fit_ref 1.012
_refine_ls_hydrogen_treatment constr
_refine_ls_matrix_type full
_refine_ls_number_parameters 667
_refine_ls_number_reflns 11128
_refine_ls_number_restraints 137
_refine_ls_restrained_S_all 1.009
_refine_ls_R_factor_all 0.1938
_refine_ls_R_factor_gt 0.0916
_refine_ls_shift/su_max 0.000
_refine_ls_shift/su_mean 0.000
_refine_ls_structure_factor_coef Fsqd
_refine_ls_weighting_details 'calc w=1/[\s^2^(Fo^2^)+(0.0120P)^2^+67.8778P] where P=(Fo^2^+2Fc^2^)/3'
_refine_ls_weighting_scheme calc
_refine_ls_wR_factor_gt 0.1546
_refine_ls_wR_factor_ref 0.1900
_reflns_number_gt 4991
_reflns_number_total 11128
_reflns_threshold_expression >2sigma(I)
_cod_data_source_file c0ce00847h.txt
_cod_data_source_block Complex-6
_cod_depositor_comments
;
The following automatic conversions were performed:

'_exptl_crystal_density_meas' value 'not measured' was changed to '?'
- the value is perceived as not measured.

Automatic conversion script
Id: cif_fix_values 3008 2015-01-20 13:52:24Z robertas 
;
_cod_original_sg_symbol_H-M Pbca
_cod_database_code 7205826

loop_
_symmetry_equiv_pos_as_xyz
'x, y, z'
'-x+1/2, -y, z+1/2'
'x+1/2, -y+1/2, -z'
'-x, y+1/2, -z+1/2'
'-x, -y, -z'
'x-1/2, y, -z-1/2'
'-x-1/2, y-1/2, z'
'x, -y-1/2, z-1/2'

loop_
_atom_site_label
_atom_site_type_symbol
_atom_site_fract_x
_atom_site_fract_y
_atom_site_fract_z
_atom_site_U_iso_or_equiv
_atom_site_adp_type
_atom_site_occupancy
_atom_site_symmetry_multiplicity
_atom_site_calc_flag
_atom_site_refinement_flags
_atom_site_disorder_assembly
_atom_site_disorder_group
Cu1 Cu 0.38189(3) 0.12797(3) 0.14067(11) 0.0378(2) Uani 1 1 d . . .
Cu2 Cu 0.13066(3) 0.12143(3) 0.15489(10) 0.0373(2) Uani 1 1 d . . .
Cl1 Cl 0.43432(7) 0.12533(7) -0.0186(3) 0.0744(8) Uani 1 1 d . B .
Cl2 Cl 0.38760(7) 0.12732(6) 0.4361(2) 0.0575(6) Uani 1 1 d . B .
Cl3 Cl 0.16461(8) 0.12099(7) -0.0750(3) 0.0728(8) Uani 1 1 d . . .
Cl4 Cl 0.12957(7) 0.12186(6) 0.4339(2) 0.0525(5) Uani 1 1 d . . .
C1 C 0.4101(2) 0.2123(2) 0.1978(9) 0.0349(19) Uani 1 1 d . . .
C2 C 0.4424(2) 0.2041(2) 0.2873(10) 0.041(2) Uani 1 1 d . B .
H2 H 0.4501 0.1780 0.3083 0.050 Uiso 1 1 calc R . .
C3 C 0.4622(2) 0.2364(2) 0.3427(11) 0.045(2) Uani 1 1 d . . .
H3 H 0.4839 0.2322 0.4029 0.054 Uiso 1 1 calc R B .
C4 C 0.4503(3) 0.2760(2) 0.3105(11) 0.048(2) Uani 1 1 d . B .
H4 H 0.4645 0.2970 0.3512 0.058 Uiso 1 1 calc R . .
C5 C 0.4193(3) 0.2849(2) 0.2236(11) 0.046(2) Uani 1 1 d . . .
H5 H 0.4119 0.3111 0.2025 0.055 Uiso 1 1 calc R B .
C6 C 0.3990(2) 0.2517(2) 0.1676(9) 0.0333(18) Uani 1 1 d . B .
C7 C 0.3439(3) 0.2796(2) 0.0062(10) 0.046(2) Uani 1 1 d . . .
H7A H 0.3261 0.2675 -0.0682 0.056 Uiso 1 1 calc R . .
H7B H 0.3599 0.2974 -0.0560 0.056 Uiso 1 1 calc R . .
C8 C 0.3230(3) 0.3036(3) 0.1321(12) 0.059(3) Uani 1 1 d . A .
H8A H 0.3400 0.3121 0.2175 0.071 Uiso 1 1 calc R . .
H8B H 0.3122 0.3273 0.0825 0.071 Uiso 1 1 calc R . .
C9' C 0.2752(7) 0.2795(10) 0.352(3) 0.055(6) Uani 0.284(13) 1 d PDU A 2
H9C H 0.2893 0.2936 0.4345 0.066 Uiso 0.284(13) 1 calc PR A 2
H9D H 0.2702 0.2524 0.3885 0.066 Uiso 0.284(13) 1 calc PR A 2
C10' C 0.2397(6) 0.3012(7) 0.310(4) 0.048(6) Uani 0.284(13) 1 d PDU A 2
H10C H 0.2443 0.3229 0.2338 0.058 Uiso 0.284(13) 1 calc PR A 2
H10D H 0.2276 0.3118 0.4060 0.058 Uiso 0.284(13) 1 calc PR A 2
C9 C 0.2721(3) 0.3059(3) 0.2982(15) 0.049(3) Uani 0.716(13) 1 d PDU A 1
H9A H 0.2619 0.3277 0.2342 0.058 Uiso 0.716(13) 1 calc PR A 1
H9B H 0.2869 0.3170 0.3864 0.058 Uiso 0.716(13) 1 calc PR A 1
C10 C 0.2409(4) 0.2792(4) 0.3641(15) 0.058(4) Uani 0.716(13) 1 d PDU A 1
H10A H 0.2515 0.2553 0.4127 0.070 Uiso 0.716(13) 1 calc PR A 1
H10B H 0.2269 0.2934 0.4471 0.070 Uiso 0.716(13) 1 calc PR A 1
C11 C 0.1891(3) 0.2968(3) 0.1747(11) 0.062(3) Uani 1 1 d D A .
H11A H 0.2016 0.3200 0.1289 0.075 Uiso 1 1 calc R . .
H11B H 0.1735 0.3056 0.2643 0.075 Uiso 1 1 calc R . .
C12 C 0.1654(3) 0.2766(2) 0.0466(10) 0.047(2) Uani 1 1 d . . .
H12A H 0.1488 0.2963 -0.0019 0.056 Uiso 1 1 calc R . .
H12B H 0.1816 0.2663 -0.0385 0.056 Uiso 1 1 calc R . .
C13 C 0.1103(2) 0.2457(2) 0.1985(9) 0.0352(18) Uani 1 1 d . . .
C14 C 0.0893(3) 0.2780(2) 0.2572(11) 0.046(2) Uani 1 1 d . . .
H14 H 0.0967 0.3045 0.2421 0.055 Uiso 1 1 calc R . .
C15 C 0.0575(3) 0.2680(2) 0.3377(11) 0.053(2) Uani 1 1 d . . .
H15 H 0.0424 0.2885 0.3766 0.063 Uiso 1 1 calc R . .
C16 C 0.0463(2) 0.2282(2) 0.3652(10) 0.046(2) Uani 1 1 d . . .
H16 H 0.0243 0.2231 0.4218 0.055 Uiso 1 1 calc R . .
C17 C 0.0675(2) 0.1968(2) 0.3096(10) 0.039(2) Uani 1 1 d . . .
H17 H 0.0602 0.1704 0.3267 0.046 Uiso 1 1 calc R . .
C18 C 0.1006(2) 0.2060(2) 0.2261(9) 0.0313(18) Uani 1 1 d . . .
C19 C 0.0959(2) 0.0386(2) 0.2230(9) 0.0330(18) Uani 1 1 d . . .
C20 C 0.0635(2) 0.0496(2) 0.3065(10) 0.043(2) Uani 1 1 d . . .
H20 H 0.0573 0.0763 0.3235 0.052 Uiso 1 1 calc R . .
C21 C 0.0414(3) 0.0192(3) 0.3621(11) 0.054(2) Uani 1 1 d . . .
H21 H 0.0200 0.0256 0.4213 0.065 Uiso 1 1 calc R . .
C22 C 0.0499(3) -0.0215(3) 0.3328(11) 0.052(2) Uani 1 1 d . . .
H22 H 0.0337 -0.0411 0.3717 0.062 Uiso 1 1 calc R . .
C23 C 0.0812(2) -0.0328(2) 0.2490(10) 0.041(2) Uani 1 1 d . . .
H23 H 0.0869 -0.0595 0.2297 0.049 Uiso 1 1 calc R . .
C24 C 0.1042(2) -0.0017(2) 0.1939(10) 0.0351(18) Uani 1 1 d . . .
C25 C 0.1568(2) -0.0348(2) 0.0343(9) 0.038(2) Uani 1 1 d . . .
H25A H 0.1732 -0.0246 -0.0501 0.046 Uiso 1 1 calc R . .
H25B H 0.1389 -0.0527 -0.0166 0.046 Uiso 1 1 calc R . .
C26 C 0.1797(2) -0.0581(2) 0.1551(11) 0.042(2) Uani 1 1 d . . .
H26A H 0.1643 -0.0658 0.2472 0.051 Uiso 1 1 calc R . .
H26B H 0.1893 -0.0824 0.1048 0.051 Uiso 1 1 calc R . .
C27 C 0.2349(2) -0.0544(3) 0.3131(11) 0.052(2) Uani 1 1 d . . .
H27A H 0.2455 -0.0775 0.2577 0.062 Uiso 1 1 calc R . .
H27B H 0.2217 -0.0638 0.4089 0.062 Uiso 1 1 calc R . .
C28 C 0.2651(2) -0.0265(3) 0.3612(11) 0.053(2) Uani 1 1 d . . .
H28A H 0.2540 -0.0042 0.4192 0.064 Uiso 1 1 calc R . .
H28B H 0.2818 -0.0403 0.4359 0.064 Uiso 1 1 calc R . .
C29 C 0.3108(2) -0.0405(2) 0.1615(10) 0.041(2) Uani 1 1 d . . .
H29A H 0.2962 -0.0624 0.1171 0.050 Uiso 1 1 calc R . .
H29B H 0.3270 -0.0512 0.2457 0.050 Uiso 1 1 calc R . .
C30 C 0.3342(2) -0.0217(2) 0.0287(9) 0.038(2) Uani 1 1 d . B .
H30A H 0.3485 -0.0424 -0.0260 0.046 Uiso 1 1 calc R . .
H30B H 0.3178 -0.0094 -0.0509 0.046 Uiso 1 1 calc R . .
C31 C 0.3918(2) 0.0035(2) 0.1785(10) 0.0322(17) Uani 1 1 d . B .
C32 C 0.4108(3) -0.0305(2) 0.2382(11) 0.048(2) Uani 1 1 d . . .
H32 H 0.4020 -0.0564 0.2208 0.058 Uiso 1 1 calc R . .
C33 C 0.4428(3) -0.0230(2) 0.3232(11) 0.053(2) Uani 1 1 d . . .
H33 H 0.4563 -0.0445 0.3648 0.063 Uiso 1 1 calc R . .
C34 C 0.4564(3) 0.0159(2) 0.3507(11) 0.052(2) Uani 1 1 d . . .
H34 H 0.4782 0.0192 0.4111 0.062 Uiso 1 1 calc R . .
C35 C 0.4387(2) 0.0489(2) 0.2915(10) 0.043(2) Uani 1 1 d . B .
H35 H 0.4482 0.0746 0.3065 0.051 Uiso 1 1 calc R . .
C36 C 0.4052(2) 0.0423(2) 0.2068(10) 0.0318(17) Uani 1 1 d . . .
C37 C 0.2992(3) 0.1121(4) 0.2052(17) 0.062(5) Uani 0.640(19) 1 d PDU B 1
H37 H 0.3041 0.0853 0.2289 0.075 Uiso 0.640(19) 1 calc PR B 1
C38 C 0.2387(7) 0.0959(7) 0.314(3) 0.109(7) Uani 0.640(19) 1 d PU B 1
H38A H 0.2196 0.0907 0.2348 0.163 Uiso 0.640(19) 1 calc PR B 1
H38B H 0.2273 0.1057 0.4125 0.163 Uiso 0.640(19) 1 calc PR B 1
H38C H 0.2521 0.0716 0.3372 0.163 Uiso 0.640(19) 1 calc PR B 1
C39 C 0.2538(6) 0.1665(6) 0.249(3) 0.089(6) Uani 0.640(19) 1 d PU B 1
H39A H 0.2742 0.1836 0.2187 0.134 Uiso 0.640(19) 1 calc PR B 1
H39B H 0.2453 0.1736 0.3561 0.134 Uiso 0.640(19) 1 calc PR B 1
H39C H 0.2337 0.1697 0.1729 0.134 Uiso 0.640(19) 1 calc PR B 1
N13 N 0.2656(2) 0.1271(3) 0.2491(9) 0.071(2) Uani 0.640(19) 1 d PD B 1
O5 O 0.32343(19) 0.1311(2) 0.1370(9) 0.0744(19) Uani 0.640(19) 1 d PD B 1
C40 C 0.0652(2) 0.1252(2) -0.0868(11) 0.0438(19) Uani 1 1 d . . .
H40 H 0.0869 0.1256 -0.1493 0.053 Uiso 1 1 calc R . .
C41 C 0.0308(3) 0.1270(3) -0.3445(10) 0.066(3) Uani 1 1 d . . .
H41A H 0.0167 0.1499 -0.3793 0.100 Uiso 1 1 calc R . .
H41B H 0.0189 0.1030 -0.3828 0.100 Uiso 1 1 calc R . .
H41C H 0.0557 0.1286 -0.3879 0.100 Uiso 1 1 calc R . .
C42 C -0.0034(3) 0.1255(3) -0.0768(11) 0.073(3) Uani 1 1 d . . .
H42A H 0.0011 0.1186 0.0349 0.109 Uiso 1 1 calc R . .
H42B H -0.0198 0.1060 -0.1249 0.109 Uiso 1 1 calc R . .
H42C H -0.0150 0.1515 -0.0822 0.109 Uiso 1 1 calc R . .
C37' C 0.2972(5) 0.1463(6) 0.205(3) 0.060(8) Uani 0.360(19) 1 d PDU B 2
H37' H 0.2988 0.1736 0.2279 0.072 Uiso 0.360(19) 1 calc PR B 2
C38' C 0.2533(12) 0.0882(12) 0.241(6) 0.103(10) Uani 0.360(19) 1 d PU B 2
H38D H 0.2740 0.0709 0.2162 0.155 Uiso 0.360(19) 1 calc PR B 2
H38E H 0.2347 0.0859 0.1575 0.155 Uiso 0.360(19) 1 calc PR B 2
H38F H 0.2427 0.0807 0.3438 0.155 Uiso 0.360(19) 1 calc PR B 2
C39' C 0.2336(12) 0.1588(12) 0.294(6) 0.109(10) Uani 0.360(19) 1 d PU B 2
H39D H 0.2362 0.1668 0.4058 0.163 Uiso 0.360(19) 1 calc PR B 2
H39E H 0.2095 0.1468 0.2782 0.163 Uiso 0.360(19) 1 calc PR B 2
H39F H 0.2359 0.1820 0.2254 0.163 Uiso 0.360(19) 1 calc PR B 2
N13' N 0.2656(2) 0.1271(3) 0.2491(9) 0.071(2) Uani 0.360(19) 1 d P B 2
O5' O 0.32343(19) 0.1311(2) 0.1370(9) 0.0744(19) Uani 0.360(19) 1 d P B 2
N1 N 0.38310(18) 0.18783(16) 0.1298(8) 0.0344(15) Uani 1 1 d . B .
N2 N 0.35784(18) 0.20916(18) 0.0583(8) 0.0370(16) Uani 1 1 d . . .
N3 N 0.36673(19) 0.24822(18) 0.0793(8) 0.0372(15) Uani 1 1 d . B .
N4 N 0.14316(18) 0.24394(17) 0.1121(7) 0.0333(15) Uani 1 1 d . . .
N5 N 0.15289(19) 0.20559(17) 0.0873(8) 0.0379(16) Uani 1 1 d . . .
N6 N 0.12755(17) 0.18235(17) 0.1531(8) 0.0329(15) Uani 1 1 d . . .
N7 N 0.12450(18) 0.06050(17) 0.1527(8) 0.0371(16) Uani 1 1 d . . .
N8 N 0.14918(19) 0.03672(17) 0.0834(7) 0.0358(16) Uani 1 1 d . . .
N9 N 0.13655(19) -0.00113(17) 0.1075(8) 0.0355(15) Uani 1 1 d . . .
N10 N 0.35987(19) 0.00858(15) 0.0936(8) 0.0341(15) Uani 1 1 d . . .
N11 N 0.35242(19) 0.04770(16) 0.0699(8) 0.0374(16) Uani 1 1 d . B .
N12 N 0.38000(18) 0.06816(17) 0.1363(8) 0.0376(16) Uani 1 1 d . B .
N14 N 0.03255(19) 0.1263(2) -0.1664(8) 0.0480(16) Uani 1 1 d . . .
O1 O 0.29475(18) 0.2796(2) 0.1973(8) 0.070(2) Uani 1 1 d D . .
O2 O 0.21637(19) 0.2683(2) 0.2318(8) 0.074(2) Uani 1 1 d D . .
O3 O 0.20972(16) -0.03392(15) 0.2079(7) 0.0456(14) Uani 1 1 d . . .
O4 O 0.28672(16) -0.01123(15) 0.2286(7) 0.0451(14) Uani 1 1 d . . .
O6 O 0.06899(16) 0.12393(17) 0.0592(7) 0.0531(14) Uani 1 1 d . . .

loop_
_atom_site_aniso_label
_atom_site_aniso_U_11
_atom_site_aniso_U_22
_atom_site_aniso_U_33
_atom_site_aniso_U_23
_atom_site_aniso_U_13
_atom_site_aniso_U_12
Cu1 0.0503(6) 0.0253(4) 0.0378(5) 0.0022(4) 0.0013(4) -0.0044(4)
Cu2 0.0526(6) 0.0285(4) 0.0309(5) 0.0012(4) 0.0050(4) 0.0021(4)
Cl1 0.0899(19) 0.0333(10) 0.1000(19) 0.0012(14) 0.0500(15) -0.0024(13)
Cl2 0.1030(18) 0.0344(10) 0.0350(10) 0.0010(10) 0.0059(11) -0.0071(12)
Cl3 0.117(2) 0.0402(12) 0.0611(14) -0.0002(11) 0.0481(14) -0.0003(13)
Cl4 0.0882(17) 0.0382(10) 0.0312(10) 0.0020(10) -0.0038(10) 0.0036(11)
C1 0.050(5) 0.025(4) 0.029(4) -0.007(3) 0.005(4) -0.004(3)
C2 0.054(6) 0.031(4) 0.040(5) -0.001(4) -0.002(4) 0.000(4)
C3 0.049(6) 0.043(5) 0.043(5) -0.004(4) -0.009(4) -0.006(4)
C4 0.057(6) 0.041(5) 0.047(6) -0.009(4) 0.005(5) -0.011(4)
C5 0.058(6) 0.025(4) 0.055(6) -0.003(4) 0.012(5) -0.004(4)
C6 0.042(5) 0.029(4) 0.029(4) -0.001(3) 0.007(4) 0.000(3)
C7 0.050(6) 0.045(5) 0.044(5) 0.008(4) 0.009(4) 0.014(4)
C8 0.054(6) 0.050(5) 0.074(7) -0.003(5) 0.011(5) 0.013(4)
C9' 0.053(8) 0.061(9) 0.051(8) -0.006(7) -0.003(7) 0.001(7)
C10' 0.049(8) 0.052(8) 0.042(8) -0.011(7) 0.001(7) -0.001(7)
C9 0.048(6) 0.051(6) 0.047(6) -0.011(5) 0.004(5) -0.005(5)
C10 0.061(6) 0.069(7) 0.045(6) -0.008(5) -0.002(5) -0.006(6)
C11 0.091(8) 0.057(6) 0.039(6) -0.017(4) 0.013(5) -0.037(5)
C12 0.069(7) 0.034(4) 0.036(5) 0.001(4) 0.003(4) -0.010(4)
C13 0.046(5) 0.030(4) 0.029(4) 0.002(3) -0.008(4) 0.003(3)
C14 0.053(6) 0.026(4) 0.059(6) -0.006(4) -0.006(4) 0.005(4)
C15 0.058(6) 0.046(5) 0.054(6) -0.005(4) 0.001(5) 0.022(4)
C16 0.048(6) 0.051(5) 0.039(5) 0.000(4) 0.010(4) 0.010(4)
C17 0.043(5) 0.037(4) 0.036(5) 0.003(3) 0.004(4) 0.002(3)
C18 0.040(5) 0.026(4) 0.028(4) -0.005(3) -0.002(3) 0.006(3)
C19 0.039(5) 0.035(4) 0.026(4) 0.006(3) 0.002(4) -0.004(3)
C20 0.050(6) 0.043(4) 0.036(5) 0.001(4) 0.005(4) 0.005(4)
C21 0.062(7) 0.056(6) 0.045(6) 0.002(5) 0.013(5) 0.000(5)
C22 0.053(6) 0.057(5) 0.045(6) 0.011(4) 0.011(5) -0.013(4)
C23 0.045(6) 0.036(4) 0.043(5) 0.005(4) 0.000(4) -0.011(4)
C24 0.037(5) 0.036(4) 0.033(5) 0.006(3) 0.000(4) -0.003(3)
C25 0.048(6) 0.034(4) 0.033(5) -0.001(3) 0.004(4) 0.002(4)
C26 0.044(5) 0.032(4) 0.051(5) 0.000(4) 0.003(4) -0.001(3)
C27 0.047(6) 0.065(6) 0.043(6) 0.020(4) -0.001(4) -0.007(4)
C28 0.039(6) 0.082(7) 0.038(5) 0.007(5) -0.002(4) -0.001(4)
C29 0.048(5) 0.031(4) 0.045(5) 0.000(4) -0.001(4) -0.008(3)
C30 0.054(6) 0.027(4) 0.034(5) -0.007(3) 0.005(4) -0.006(4)
C31 0.033(5) 0.029(4) 0.035(5) -0.001(3) 0.003(4) 0.000(3)
C32 0.061(7) 0.030(4) 0.053(6) 0.002(4) -0.001(5) 0.005(4)
C33 0.067(7) 0.041(5) 0.051(6) 0.012(4) -0.004(5) 0.011(4)
C34 0.052(6) 0.054(5) 0.050(6) 0.003(5) -0.010(5) -0.005(4)
C35 0.046(6) 0.035(4) 0.047(5) -0.002(4) 0.003(4) -0.006(4)
C36 0.028(4) 0.031(4) 0.036(5) -0.002(3) 0.004(4) -0.001(3)
C37 0.083(13) 0.048(9) 0.055(10) 0.004(7) -0.012(9) 0.001(8)
C38 0.104(10) 0.109(10) 0.114(10) 0.003(8) 0.016(8) -0.010(8)
C39 0.089(10) 0.083(9) 0.096(9) 0.019(7) 0.008(8) 0.014(7)
N13 0.057(6) 0.100(7) 0.056(5) 0.000(5) 0.017(4) -0.001(6)
O5 0.071(5) 0.073(5) 0.079(5) 0.014(4) 0.009(4) -0.011(4)
C40 0.038(5) 0.019(3) 0.075(6) -0.003(4) 0.004(4) -0.005(3)
C41 0.085(7) 0.068(6) 0.046(5) -0.004(5) -0.008(5) 0.006(6)
C42 0.069(7) 0.090(7) 0.059(6) 0.007(6) 0.009(5) -0.001(6)
C37' 0.09(2) 0.030(13) 0.061(17) 0.003(12) 0.010(15) -0.005(13)
C38' 0.107(13) 0.098(12) 0.105(13) -0.007(9) 0.005(9) -0.005(9)
C39' 0.107(13) 0.105(13) 0.114(13) 0.001(9) 0.005(9) 0.005(9)
N13' 0.057(6) 0.100(7) 0.056(5) 0.000(5) 0.017(4) -0.001(6)
O5' 0.071(5) 0.073(5) 0.079(5) 0.014(4) 0.009(4) -0.011(4)
N1 0.041(4) 0.024(3) 0.038(4) -0.002(3) 0.003(3) 0.000(3)
N2 0.033(4) 0.042(4) 0.037(4) 0.014(3) 0.002(3) 0.000(3)
N3 0.048(4) 0.029(3) 0.034(4) 0.002(3) 0.004(3) 0.005(3)
N4 0.042(4) 0.028(3) 0.030(4) 0.000(3) 0.002(3) -0.006(3)
N5 0.044(5) 0.031(3) 0.039(4) 0.002(3) 0.007(3) -0.001(3)
N6 0.039(4) 0.032(3) 0.027(4) -0.001(3) -0.001(3) -0.001(3)
N7 0.046(4) 0.031(3) 0.035(4) 0.000(3) 0.006(3) 0.004(3)
N8 0.052(5) 0.029(3) 0.027(4) 0.007(3) 0.001(3) -0.001(3)
N9 0.044(4) 0.025(3) 0.038(4) -0.003(3) 0.002(3) 0.000(3)
N10 0.047(4) 0.019(3) 0.036(4) -0.001(3) -0.003(3) 0.000(3)
N11 0.052(5) 0.025(3) 0.035(4) 0.004(3) 0.002(3) -0.005(3)
N12 0.042(4) 0.032(3) 0.039(4) 0.006(3) -0.003(3) -0.008(3)
N14 0.057(5) 0.043(4) 0.044(4) 0.001(4) -0.002(3) -0.002(3)
O1 0.049(5) 0.114(6) 0.048(4) -0.028(4) 0.012(3) -0.002(4)
O2 0.054(5) 0.115(6) 0.053(5) -0.029(4) -0.002(3) -0.011(4)
O3 0.042(4) 0.038(3) 0.056(4) 0.006(3) -0.012(3) -0.004(3)
O4 0.042(4) 0.047(3) 0.046(4) -0.004(3) 0.005(3) 0.004(3)
O6 0.070(4) 0.042(3) 0.047(3) -0.002(3) -0.006(3) 0.002(3)

loop_
_atom_type_symbol
_atom_type_description
_atom_type_scat_dispersion_real
_atom_type_scat_dispersion_imag
_atom_type_scat_source
C C 0.0033 0.0016 'International Tables Vol C Tables 4.2.6.8 and 6.1.1.4'
H H 0.0000 0.0000 'International Tables Vol C Tables 4.2.6.8 and 6.1.1.4'
Cl Cl 0.1484 0.1585 'International Tables Vol C Tables 4.2.6.8 and 6.1.1.4'
Cu Cu 0.3201 1.2651 'International Tables Vol C Tables 4.2.6.8 and 6.1.1.4'
N N 0.0061 0.0033 'International Tables Vol C Tables 4.2.6.8 and 6.1.1.4'
O O 0.0106 0.0060 'International Tables Vol C Tables 4.2.6.8 and 6.1.1.4'

loop_
_geom_angle_atom_site_label_1
_geom_angle_atom_site_label_2
_geom_angle_atom_site_label_3
_geom_angle
_geom_angle_site_symmetry_1
_geom_angle_site_symmetry_3
_geom_angle_publ_flag
N12 Cu1 N1 176.4(2) . . ?
N12 Cu1 O5 91.0(3) . . ?
N1 Cu1 O5 88.3(3) . . ?
N12 Cu1 Cl1 88.8(2) . . ?
N1 Cu1 Cl1 89.72(19) . . ?
O5 Cu1 Cl1 144.2(2) . . ?
N12 Cu1 Cl2 90.7(2) . . ?
N1 Cu1 Cl2 93.0(2) . . ?
O5 Cu1 Cl2 95.7(2) . . ?
Cl1 Cu1 Cl2 120.12(10) . . ?
N6 Cu2 N7 170.7(2) . . ?
N6 Cu2 Cl3 91.71(19) . . ?
N7 Cu2 Cl3 92.53(19) . . ?
N6 Cu2 Cl4 90.01(19) . . ?
N7 Cu2 Cl4 90.8(2) . . ?
Cl3 Cu2 Cl4 148.29(11) . . ?
N6 Cu2 O6 84.9(2) . . ?
N7 Cu2 O6 86.1(2) . . ?
Cl3 Cu2 O6 103.03(16) . . ?
Cl4 Cu2 O6 108.66(16) . . ?
N1 C1 C2 132.5(7) . . ?
N1 C1 C6 106.7(7) . . ?
C2 C1 C6 120.7(7) . . ?
C3 C2 C1 116.7(7) . . ?
C3 C2 H2 121.6 . . ?
C1 C2 H2 121.6 . . ?
C2 C3 C4 121.3(8) . . ?
C2 C3 H3 119.4 . . ?
C4 C3 H3 119.4 . . ?
C5 C4 C3 123.5(8) . . ?
C5 C4 H4 118.3 . . ?
C3 C4 H4 118.3 . . ?
C4 C5 C6 115.1(7) . . ?
C4 C5 H5 122.5 . . ?
C6 C5 H5 122.5 . . ?
N3 C6 C1 104.6(6) . . ?
N3 C6 C5 132.7(7) . . ?
C1 C6 C5 122.7(8) . . ?
N3 C7 C8 112.1(7) . . ?
N3 C7 H7A 109.2 . . ?
C8 C7 H7A 109.2 . . ?
N3 C7 H7B 109.2 . . ?
C8 C7 H7B 109.2 . . ?
H7A C7 H7B 107.9 . . ?
O1 C8 C7 108.5(7) . . ?
O1 C8 H8A 110.0 . . ?
C7 C8 H8A 110.0 . . ?
O1 C8 H8B 110.0 . . ?
C7 C8 H8B 110.0 . . ?
H8A C8 H8B 108.4 . . ?
O1 C9' C10' 102(2) . . ?
O1 C9' H9C 111.4 . . ?
C10' C9' H9C 111.4 . . ?
O1 C9' H9D 111.4 . . ?
C10' C9' H9D 111.4 . . ?
H9C C9' H9D 109.3 . . ?
C9' C10' O2 102(2) . . ?
C9' C10' H10C 111.3 . . ?
O2 C10' H10C 111.3 . . ?
C9' C10' H10D 111.3 . . ?
O2 C10' H10D 111.3 . . ?
H10C C10' H10D 109.2 . . ?
O1 C9 C10 104.8(9) . . ?
O1 C9 H9A 110.8 . . ?
C10 C9 H9A 110.8 . . ?
O1 C9 H9B 110.8 . . ?
C10 C9 H9B 110.8 . . ?
H9A C9 H9B 108.9 . . ?
O2 C10 C9 108.8(10) . . ?
O2 C10 H10A 109.9 . . ?
C9 C10 H10A 109.9 . . ?
O2 C10 H10B 109.9 . . ?
C9 C10 H10B 109.9 . . ?
H10A C10 H10B 108.3 . . ?
O2 C11 C12 108.2(7) . . ?
O2 C11 H11A 110.0 . . ?
C12 C11 H11A 110.0 . . ?
O2 C11 H11B 110.0 . . ?
C12 C11 H11B 110.0 . . ?
H11A C11 H11B 108.4 . . ?
N4 C12 C11 112.5(7) . . ?
N4 C12 H12A 109.1 . . ?
C11 C12 H12A 109.1 . . ?
N4 C12 H12B 109.1 . . ?
C11 C12 H12B 109.1 . . ?
H12A C12 H12B 107.8 . . ?
N4 C13 C18 105.0(6) . . ?
N4 C13 C14 132.1(7) . . ?
C18 C13 C14 122.9(8) . . ?
C15 C14 C13 115.4(8) . . ?
C15 C14 H14 122.3 . . ?
C13 C14 H14 122.3 . . ?
C14 C15 C16 123.3(8) . . ?
C14 C15 H15 118.3 . . ?
C16 C15 H15 118.3 . . ?
C17 C16 C15 120.7(8) . . ?
C17 C16 H16 119.6 . . ?
C15 C16 H16 119.6 . . ?
C16 C17 C18 117.5(7) . . ?
C16 C17 H17 121.2 . . ?
C18 C17 H17 121.2 . . ?
N6 C18 C13 107.3(7) . . ?
N6 C18 C17 132.5(7) . . ?
C13 C18 C17 120.1(7) . . ?
N7 C19 C20 132.8(7) . . ?
N7 C19 C24 106.4(7) . . ?
C20 C19 C24 120.8(7) . . ?
C21 C20 C19 116.8(8) . . ?
C21 C20 H20 121.6 . . ?
C19 C20 H20 121.6 . . ?
C20 C21 C22 122.2(9) . . ?
C20 C21 H21 118.9 . . ?
C22 C21 H21 118.9 . . ?
C23 C22 C21 121.8(8) . . ?
C23 C22 H22 119.1 . . ?
C21 C22 H22 119.1 . . ?
C22 C23 C24 116.1(8) . . ?
C22 C23 H23 122.0 . . ?
C24 C23 H23 122.0 . . ?
N9 C24 C23 132.9(7) . . ?
N9 C24 C19 104.8(6) . . ?
C23 C24 C19 122.3(8) . . ?
N9 C25 C26 113.2(7) . . ?
N9 C25 H25A 108.9 . . ?
C26 C25 H25A 108.9 . . ?
N9 C25 H25B 108.9 . . ?
C26 C25 H25B 108.9 . . ?
H25A C25 H25B 107.7 . . ?
O3 C26 C25 108.6(6) . . ?
O3 C26 H26A 110.0 . . ?
C25 C26 H26A 110.0 . . ?
O3 C26 H26B 110.0 . . ?
C25 C26 H26B 110.0 . . ?
H26A C26 H26B 108.3 . . ?
O3 C27 C28 108.7(7) . . ?
O3 C27 H27A 110.0 . . ?
C28 C27 H27A 110.0 . . ?
O3 C27 H27B 110.0 . . ?
C28 C27 H27B 110.0 . . ?
H27A C27 H27B 108.3 . . ?
O4 C28 C27 114.5(7) . . ?
O4 C28 H28A 108.6 . . ?
C27 C28 H28A 108.6 . . ?
O4 C28 H28B 108.6 . . ?
C27 C28 H28B 108.6 . . ?
H28A C28 H28B 107.6 . . ?
O4 C29 C30 109.4(6) . . ?
O4 C29 H29A 109.8 . . ?
C30 C29 H29A 109.8 . . ?
O4 C29 H29B 109.8 . . ?
C30 C29 H29B 109.8 . . ?
H29A C29 H29B 108.2 . . ?
N10 C30 C29 111.6(6) . . ?
N10 C30 H30A 109.3 . . ?
C29 C30 H30A 109.3 . . ?
N10 C30 H30B 109.3 . . ?
C29 C30 H30B 109.3 . . ?
H30A C30 H30B 108.0 . . ?
N10 C31 C36 105.0(6) . . ?
N10 C31 C32 133.4(7) . . ?
C36 C31 C32 121.6(8) . . ?
C33 C32 C31 115.6(8) . . ?
C33 C32 H32 122.2 . . ?
C31 C32 H32 122.2 . . ?
C32 C33 C34 122.9(8) . . ?
C32 C33 H33 118.5 . . ?
C34 C33 H33 118.5 . . ?
C35 C34 C33 122.0(9) . . ?
C35 C34 H34 119.0 . . ?
C33 C34 H34 119.0 . . ?
C34 C35 C36 116.6(7) . . ?
C34 C35 H35 121.7 . . ?
C36 C35 H35 121.7 . . ?
N12 C36 C31 106.7(7) . . ?
N12 C36 C35 132.0(7) . . ?
C31 C36 C35 121.3(7) . . ?
O5 C37 N13 124.2(12) . . ?
O5 C37 H37 117.9 . . ?
N13 C37 H37 117.9 . . ?
C37 N13 C39 128.8(13) . . ?
C37 N13 C38 113.8(13) . . ?
C39 N13 C38 117.3(14) . . ?
C37 O5 Cu1 132.8(8) . . ?
O6 C40 N14 125.7(8) . . ?
O6 C40 H40 117.2 . . ?
N14 C40 H40 117.2 . . ?
N14 C41 H41A 109.5 . . ?
N14 C41 H41B 109.5 . . ?
H41A C41 H41B 109.5 . . ?
N14 C41 H41C 109.5 . . ?
H41A C41 H41C 109.5 . . ?
H41B C41 H41C 109.5 . . ?
N14 C42 H42A 109.5 . . ?
N14 C42 H42B 109.5 . . ?
H42A C42 H42B 109.5 . . ?
N14 C42 H42C 109.5 . . ?
H42A C42 H42C 109.5 . . ?
H42B C42 H42C 109.5 . . ?
H38D C38' H38E 109.5 . . ?
H38D C38' H38F 109.5 . . ?
H38E C38' H38F 109.5 . . ?
H39D C39' H39E 109.5 . . ?
H39D C39' H39F 109.5 . . ?
H39E C39' H39F 109.5 . . ?
N2 N1 C1 110.3(6) . . ?
N2 N1 Cu1 123.8(5) . . ?
C1 N1 Cu1 125.9(5) . . ?
N1 N2 N3 108.0(6) . . ?
N2 N3 C6 110.4(6) . . ?
N2 N3 C7 120.6(7) . . ?
C6 N3 C7 129.0(7) . . ?
N5 N4 C13 110.0(6) . . ?
N5 N4 C12 121.2(6) . . ?
C13 N4 C12 128.8(6) . . ?
N6 N5 N4 108.9(6) . . ?
N5 N6 C18 108.9(6) . . ?
N5 N6 Cu2 123.8(5) . . ?
C18 N6 Cu2 127.2(5) . . ?
N8 N7 C19 110.9(6) . . ?
N8 N7 Cu2 122.1(5) . . ?
C19 N7 Cu2 127.0(5) . . ?
N7 N8 N9 106.0(6) . . ?
N8 N9 C24 111.9(6) . . ?
N8 N9 C25 119.4(6) . . ?
C24 N9 C25 128.6(6) . . ?
N11 N10 C31 111.3(6) . . ?
N11 N10 C30 119.5(6) . . ?
C31 N10 C30 129.2(6) . . ?
N12 N11 N10 107.2(6) . . ?
N11 N12 C36 109.8(6) . . ?
N11 N12 Cu1 123.4(5) . . ?
C36 N12 Cu1 126.7(5) . . ?
C40 N14 C41 121.7(7) . . ?
C40 N14 C42 120.9(7) . . ?
C41 N14 C42 117.4(7) . . ?
C8 O1 C9' 133.4(16) . . ?
C8 O1 C9 105.9(7) . . ?
C9' O1 C9 40.0(11) . . ?
C11 O2 C10 119.4(9) . . ?
C11 O2 C10' 91.8(9) . . ?
C10 O2 C10' 33.7(11) . . ?
C26 O3 C27 113.0(6) . . ?
C29 O4 C28 112.3(6) . . ?
C40 O6 Cu2 116.1(5) . . ?

loop_
_geom_bond_atom_site_label_1
_geom_bond_atom_site_label_2
_geom_bond_distance
_geom_bond_site_symmetry_2
_geom_bond_publ_flag
Cu1 N12 1.997(6) . ?
Cu1 N1 1.999(5) . ?
Cu1 O5 2.090(7) . ?
Cu1 Cl1 2.286(2) . ?
Cu1 Cl2 2.437(2) . ?
Cu2 N6 2.035(6) . ?
Cu2 N7 2.044(6) . ?
Cu2 Cl3 2.245(2) . ?
Cu2 Cl4 2.293(2) . ?
Cu2 O6 2.339(6) . ?
C1 N1 1.380(9) . ?
C1 C2 1.395(11) . ?
C1 C6 1.397(10) . ?
C2 C3 1.366(10) . ?
C2 H2 0.9300 . ?
C3 C4 1.412(11) . ?
C3 H3 0.9300 . ?
C4 C5 1.350(12) . ?
C4 H4 0.9300 . ?
C5 C6 1.399(10) . ?
C5 H5 0.9300 . ?
C6 N3 1.368(10) . ?
C7 N3 1.455(9) . ?
C7 C8 1.507(11) . ?
C7 H7A 0.9700 . ?
C7 H7B 0.9700 . ?
C8 O1 1.395(10) . ?
C8 H8A 0.9700 . ?
C8 H8B 0.9700 . ?
C9' O1 1.447(18) . ?
C9' C10' 1.502(18) . ?
C9' H9C 0.9700 . ?
C9' H9D 0.9700 . ?
C10' O2 1.517(16) . ?
C10' H10C 0.9700 . ?
C10' H10D 0.9700 . ?
C9 O1 1.453(11) . ?
C9 C10 1.527(14) . ?
C9 H9A 0.9700 . ?
C9 H9B 0.9700 . ?
C10 O2 1.442(12) . ?
C10 H10A 0.9700 . ?
C10 H10B 0.9700 . ?
C11 O2 1.439(11) . ?
C11 C12 1.509(11) . ?
C11 H11A 0.9700 . ?
C11 H11B 0.9700 . ?
C12 N4 1.452(9) . ?
C12 H12A 0.9700 . ?
C12 H12B 0.9700 . ?
C13 N4 1.371(10) . ?
C13 C18 1.389(9) . ?
C13 C14 1.398(10) . ?
C14 C15 1.356(12) . ?
C14 H14 0.9300 . ?
C15 C16 1.405(11) . ?
C15 H15 0.9300 . ?
C16 C17 1.371(10) . ?
C16 H16 0.9300 . ?
C17 C18 1.399(10) . ?
C17 H17 0.9300 . ?
C18 N6 1.382(9) . ?
C19 N7 1.382(9) . ?
C19 C20 1.395(11) . ?
C19 C24 1.397(10) . ?
C20 C21 1.362(11) . ?
C20 H20 0.9300 . ?
C21 C22 1.412(11) . ?
C21 H21 0.9300 . ?
C22 C23 1.367(12) . ?
C22 H22 0.9300 . ?
C23 C24 1.396(10) . ?
C23 H23 0.9300 . ?
C24 N9 1.357(10) . ?
C25 N9 1.464(9) . ?
C25 C26 1.505(10) . ?
C25 H25A 0.9700 . ?
C25 H25B 0.9700 . ?
C26 O3 1.410(9) . ?
C26 H26A 0.9700 . ?
C26 H26B 0.9700 . ?
C27 O3 1.424(9) . ?
C27 C28 1.477(11) . ?
C27 H27A 0.9700 . ?
C27 H27B 0.9700 . ?
C28 O4 1.430(9) . ?
C28 H28A 0.9700 . ?
C28 H28B 0.9700 . ?
C29 O4 1.414(9) . ?
C29 C30 1.511(10) . ?
C29 H29A 0.9700 . ?
C29 H29B 0.9700 . ?
C30 N10 1.465(9) . ?
C30 H30A 0.9700 . ?
C30 H30B 0.9700 . ?
C31 N10 1.349(10) . ?
C31 C36 1.399(9) . ?
C31 C32 1.410(10) . ?
C32 C33 1.365(12) . ?
C32 H32 0.9300 . ?
C33 C34 1.401(11) . ?
C33 H33 0.9300 . ?
C34 C35 1.362(11) . ?
C34 H34 0.9300 . ?
C35 C36 1.399(11) . ?
C35 H35 0.9300 . ?
C36 N12 1.375(9) . ?
C37 O5 1.211(9) . ?
C37 N13 1.349(12) . ?
C37 H37 0.9300 . ?
C38 N13 1.52(2) . ?
C38 H38A 0.9600 . ?
C38 H38B 0.9600 . ?
C38 H38C 0.9600 . ?
C39 N13 1.380(19) . ?
C39 H39A 0.9600 . ?
C39 H39B 0.9600 . ?
C39 H39C 0.9600 . ?
C40 O6 1.209(9) . ?
C40 N14 1.338(9) . ?
C40 H40 0.9300 . ?
C41 N14 1.465(10) . ?
C41 H41A 0.9600 . ?
C41 H41B 0.9600 . ?
C41 H41C 0.9600 . ?
C42 N14 1.481(10) . ?
C42 H42A 0.9600 . ?
C42 H42B 0.9600 . ?
C42 H42C 0.9600 . ?
C37' H37' 0.9300 . ?
C38' H38D 0.9600 . ?
C38' H38E 0.9600 . ?
C38' H38F 0.9600 . ?
C39' H39D 0.9600 . ?
C39' H39E 0.9600 . ?
C39' H39F 0.9600 . ?
N1 N2 1.290(8) . ?
N2 N3 1.352(8) . ?
N4 N5 1.341(8) . ?
N5 N6 1.308(8) . ?
N7 N8 1.315(8) . ?
N8 N9 1.355(8) . ?
N10 N11 1.346(7) . ?
N11 N12 1.317(8) . ?
